data_1519812
loop_
_publ_author_name
'Connell, Arthur'
'Holliman, Peter J.'
'Male, Louise'
'Hursthouse, Michael B.'

_publ_section_title
;
 C12H8FeN2
;
_journal_name_full 'Crystal Structure Report Archive'
_journal_page_first 341
_journal_year 2007
_chemical_formula_sum 'C12 H8 Fe N2'
_chemical_formula_weight 236.05
_space_group_IT_number 11
_symmetry_cell_setting monoclinic
_symmetry_space_group_name_Hall '-P 2yb'
_symmetry_space_group_name_H-M 'P 1 21/m 1'
_atom_sites_solution_hydrogens geom
_atom_sites_solution_primary direct
_atom_sites_solution_secondary difmap
_cell_angle_alpha 90.00
_cell_angle_beta 111.601(2)
_cell_angle_gamma 90.00
_cell_formula_units_Z 2
_cell_length_a 6.5148(3)
_cell_length_b 11.4581(5)
_cell_length_c 6.8511(2)
_cell_measurement_reflns_used 4477
_cell_measurement_temperature 120(2)
_cell_measurement_theta_max 27.48
_cell_measurement_theta_min 2.91
_cell_volume 475.50(3)
_computing_cell_refinement 'DENZO (Otwinowski & Minor, 1997) & COLLECT (Hooft, R.W.W., 1998)'
_computing_data_collection 'COLLECT (Hooft, R.W.W., 1998)'
_computing_data_reduction 'DENZO (Otwinowski & Minor, 1997) & COLLECT (Hooft, R.W.W., 1998)'
_computing_molecular_graphics 'PLATON/PLUTON (Spek, A. L., 1998)'
_computing_publication_material 'WinGX (Farrugia, 1999)'
_computing_structure_refinement 'SHELXL-97 (Sheldrick, 1997)'
_computing_structure_solution
;
Sir2004 (Burla, M.C., Caliandro, R., Camalli, M., Carrozzini, B., 
Cascarano, G., De Caro, L., Giacovazzo, C., Polidori, G. & Spagna, R., 
2004)
;
_diffrn_ambient_temperature 120(2)
_diffrn_detector_area_resol_mean 9.091
_diffrn_measured_fraction_theta_full 0.997
_diffrn_measured_fraction_theta_max 0.997
_diffrn_measurement_device_type 'Bruker-Nonius Roper CCD camera on \k-goniostat'
_diffrn_measurement_method '\f & \w scans'
_diffrn_radiation_monochromator graphite
_diffrn_radiation_source 'Bruker-Nonius FR591 rotating anode'
_diffrn_radiation_type MoK\a
_diffrn_radiation_wavelength 0.71073
_diffrn_reflns_av_R_equivalents 0.0382
_diffrn_reflns_av_sigmaI/netI 0.0353
_diffrn_reflns_limit_h_max 8
_diffrn_reflns_limit_h_min -8
_diffrn_reflns_limit_k_max 14
_diffrn_reflns_limit_k_min -14
_diffrn_reflns_limit_l_max 8
_diffrn_reflns_limit_l_min -8
_diffrn_reflns_number 6199
_diffrn_reflns_theta_full 27.48
_diffrn_reflns_theta_max 27.48
_diffrn_reflns_theta_min 3.20
_exptl_absorpt_coefficient_mu 1.545
_exptl_absorpt_correction_T_max 0.7456
_exptl_absorpt_correction_T_min 0.6606
_exptl_absorpt_correction_type multi-scan
_exptl_absorpt_process_details 'SADABS 2007/2 (Sheldrick, G.M., 2007)'
_exptl_crystal_colour Orange
_exptl_crystal_density_diffrn 1.649
_exptl_crystal_density_method 'not measured'
_exptl_crystal_description Plate
_exptl_crystal_F_000 240
_exptl_crystal_size_max 0.20
_exptl_crystal_size_mid 0.13
_exptl_crystal_size_min 0.07
_refine_diff_density_max 1.053
_refine_diff_density_min -1.148
_refine_diff_density_rms 0.311
_refine_ls_extinction_coef 0.32(3)
_refine_ls_extinction_expression Fc^*^=kFc[1+0.001xFc^2^\l^3^/sin(2\q)]^-1/4^
_refine_ls_extinction_method SHELXL
_refine_ls_goodness_of_fit_ref 1.393
_refine_ls_hydrogen_treatment constr
_refine_ls_matrix_type full
_refine_ls_number_parameters 74
_refine_ls_number_reflns 1144
_refine_ls_number_restraints 0
_refine_ls_restrained_S_all 1.393
_refine_ls_R_factor_all 0.0518
_refine_ls_R_factor_gt 0.0470
_refine_ls_shift/su_max 0.000
_refine_ls_shift/su_mean 0.000
_refine_ls_structure_factor_coef Fsqd
_refine_ls_weighting_details 'calc w=1/[\s^2^(Fo^2^)+(0.0759P)^2^+0.0000P] where P=(Fo^2^+2Fc^2^)/3'
_refine_ls_weighting_scheme calc
_refine_ls_wR_factor_gt 0.1137
_refine_ls_wR_factor_ref 0.1295
_reflns_number_gt 1076
_reflns_number_total 1144
_reflns_threshold_expression >2sigma(I)
_cod_data_source_file eCrystal-341.cif
_cod_data_source_block 2007src0866
_cod_depositor_comments
;
Citation :
Connell, Arthur and Holliman, Peter J. and Male, Louise and 
Hursthouse, Michael B. (2007) 
University of Southampton, Crystal Structure Report Archive. 
(doi:10.5258/ecrystals/341)

More at:
http://ecrystals.chem.soton.ac.uk/341/

The following automatic conversions were performed:

'_symmetry_cell_setting' value 'Monoclinic' changed to 'monoclinic'
according to the built-in table from CIF Core dictionary named
'cif_core.dic' version 2.4.1 from 2010-06-29.

'_exptl_absorpt_correction_type' value 'Multi-scan' changed to
'multi-scan' according to the built-in table from CIF Core dictionary
named 'cif_core.dic' version 2.4.1 from 2010-06-29.

Automatic conversion script
Id: cif_fix_values 3392 2015-05-12 13:50:21Z andrius 
;
_cod_original_sg_symbol_H-M 'P 2(1)/m'
_cod_database_code 1519812

loop_
_symmetry_equiv_pos_as_xyz
'x, y, z'
'-x, y+1/2, -z'
'-x, -y, -z'
'x, -y-1/2, z'

loop_
_atom_site_label
_atom_site_type_symbol
_atom_site_fract_x
_atom_site_fract_y
_atom_site_fract_z
_atom_site_U_iso_or_equiv
_atom_site_adp_type
_atom_site_occupancy
_atom_site_symmetry_multiplicity
_atom_site_calc_flag
_atom_site_refinement_flags
_atom_site_disorder_assembly
_atom_site_disorder_group
C1 C 0.7076(4) 0.1126(2) 0.7877(4) 0.0188(6) Uani 1 1 d . . .
C2 C 0.8967(4) 0.1866(2) 0.8284(4) 0.0176(6) Uani 1 1 d . . .
C3 C 1.1203(4) 0.1489(2) 0.8793(4) 0.0201(6) Uani 1 1 d . . .
H3 H 1.1698 0.0703 0.8897 0.024 Uiso 1 1 calc R . .
C4 C 1.2544(6) 0.2500 0.9113(6) 0.0232(8) Uani 1 2 d S . .
H4 H 1.4100 0.2500 0.9485 0.028 Uiso 1 2 calc SR . .
C5 C 0.8144(5) 0.1878(2) 0.3221(4) 0.0215(6) Uani 1 1 d . . .
H5 H 0.6888 0.1389 0.2924 0.026 Uiso 1 1 calc R . .
C6 C 1.0376(5) 0.1497(3) 0.3749(4) 0.0242(6) Uani 1 1 d . . .
H6 H 1.0858 0.0708 0.3862 0.029 Uiso 1 1 calc R . .
C7 C 1.1752(7) 0.2500 0.4077(6) 0.0248(8) Uani 1 2 d S . .
H7 H 1.3308 0.2500 0.4449 0.030 Uiso 1 2 calc SR . .
N1 N 0.5596(4) 0.05251(19) 0.7591(4) 0.0268(6) Uani 1 1 d . . .
Fe1 Fe 1.01170(7) 0.2500 0.61263(6) 0.0148(3) Uani 1 2 d S . .

loop_
_atom_site_aniso_label
_atom_site_aniso_U_11
_atom_site_aniso_U_22
_atom_site_aniso_U_33
_atom_site_aniso_U_23
_atom_site_aniso_U_13
_atom_site_aniso_U_12
C1 0.0225(13) 0.0175(12) 0.0195(12) 0.0030(9) 0.0113(10) 0.0034(10)
C2 0.0201(13) 0.0194(13) 0.0136(11) 0.0026(9) 0.0067(10) 0.0010(10)
C3 0.0210(13) 0.0252(13) 0.0130(11) 0.0045(9) 0.0049(10) 0.0054(10)
C4 0.0187(18) 0.037(2) 0.0115(15) 0.000 0.0026(14) 0.000
C5 0.0238(14) 0.0264(15) 0.0114(11) -0.0038(10) 0.0033(10) -0.0062(11)
C6 0.0318(15) 0.0250(14) 0.0165(12) -0.0024(10) 0.0097(11) 0.0040(12)
C7 0.0230(19) 0.037(2) 0.0161(17) 0.000 0.0096(15) 0.000
N1 0.0271(13) 0.0209(11) 0.0343(13) 0.0043(9) 0.0135(11) -0.0005(10)
Fe1 0.0149(4) 0.0178(4) 0.0113(4) 0.000 0.0043(2) 0.000

loop_
_atom_type_symbol
_atom_type_description
_atom_type_scat_dispersion_real
_atom_type_scat_dispersion_imag
_atom_type_scat_source
C C 0.0033 0.0016 'International Tables Vol C Tables 4.2.6.8 and 6.1.1.4'
H H 0.0000 0.0000 'International Tables Vol C Tables 4.2.6.8 and 6.1.1.4'
N N 0.0061 0.0033 'International Tables Vol C Tables 4.2.6.8 and 6.1.1.4'
Fe Fe 0.3463 0.8444 'International Tables Vol C Tables 4.2.6.8 and 6.1.1.4'

loop_
_geom_angle_atom_site_label_1
_geom_angle_atom_site_label_2
_geom_angle_atom_site_label_3
_geom_angle
_geom_angle_site_symmetry_1
_geom_angle_site_symmetry_3
N1 C1 C2 178.6(3) . .
C3 C2 C1 126.3(2) . .
C3 C2 C2 107.53(15) . 4_565
C1 C2 C2 126.20(14) . 4_565
C3 C2 Fe1 70.69(14) . .
C1 C2 Fe1 126.32(18) . .
C2 C2 Fe1 68.95(7) 4_565 .
C4 C3 C2 107.7(2) . .
C4 C3 Fe1 70.63(18) . .
C2 C3 Fe1 68.15(14) . .
C4 C3 H3 126.1 . .
C2 C3 H3 126.1 . .
Fe1 C3 H3 126.6 . .
C3 C4 C3 109.5(3) 4_565 .
C3 C4 Fe1 69.22(17) 4_565 .
C3 C4 Fe1 69.22(17) . .
C3 C4 H4 125.2 4_565 .
C3 C4 H4 125.2 . .
Fe1 C4 H4 127.9 . .
C5 C5 C6 107.77(16) 4_565 .
C5 C5 Fe1 69.74(8) 4_565 .
C6 C5 Fe1 69.31(14) . .
C5 C5 H5 126.1 4_565 .
C6 C5 H5 126.1 . .
Fe1 C5 H5 126.4 . .
C7 C6 C5 108.4(3) . .
C7 C6 Fe1 69.69(18) . .
C5 C6 Fe1 69.92(15) . .
C7 C6 H6 125.8 . .
C5 C6 H6 125.8 . .
Fe1 C6 H6 126.2 . .
C6 C7 C6 107.7(4) . 4_565
C6 C7 Fe1 69.69(18) . .
C6 C7 Fe1 69.69(18) 4_565 .
C6 C7 H7 126.1 . .
C6 C7 H7 126.1 4_565 .
Fe1 C7 H7 126.1 . .
C2 Fe1 C2 42.09(14) 4_565 .
C2 Fe1 C6 160.54(12) 4_565 .
C2 Fe1 C6 122.70(11) . .
C2 Fe1 C6 122.70(11) 4_565 4_565
C2 Fe1 C6 160.54(12) . 4_565
C6 Fe1 C6 68.20(16) . 4_565
C2 Fe1 C7 157.81(8) 4_565 .
C2 Fe1 C7 157.81(8) . .
C6 Fe1 C7 40.62(11) . .
C6 Fe1 C7 40.62(11) 4_565 .
C2 Fe1 C3 41.16(10) 4_565 4_565
C2 Fe1 C3 69.62(10) . 4_565
C6 Fe1 C3 156.84(12) . 4_565
C6 Fe1 C3 106.73(11) 4_565 4_565
C7 Fe1 C3 120.84(11) . 4_565
C2 Fe1 C3 69.62(10) 4_565 .
C2 Fe1 C3 41.16(10) . .
C6 Fe1 C3 106.73(11) . .
C6 Fe1 C3 156.84(12) 4_565 .
C7 Fe1 C3 120.84(11) . .
C3 Fe1 C3 68.57(15) 4_565 .
C2 Fe1 C5 124.31(11) 4_565 .
C2 Fe1 C5 108.36(10) . .
C6 Fe1 C5 40.77(11) . .
C6 Fe1 C5 68.34(10) 4_565 .
C7 Fe1 C5 68.58(13) . .
C3 Fe1 C5 160.42(12) 4_565 .
C3 Fe1 C5 123.51(11) . .
C2 Fe1 C5 108.36(10) 4_565 4_565
C2 Fe1 C5 124.31(11) . 4_565
C6 Fe1 C5 68.34(10) . 4_565
C6 Fe1 C5 40.77(11) 4_565 4_565
C7 Fe1 C5 68.58(13) . 4_565
C3 Fe1 C5 123.51(11) 4_565 4_565
C3 Fe1 C5 160.42(12) . 4_565
C5 Fe1 C5 40.52(15) . 4_565
C2 Fe1 C4 68.40(12) 4_565 .
C2 Fe1 C4 68.40(12) . .
C6 Fe1 C4 121.85(11) . .
C6 Fe1 C4 121.85(11) 4_565 .
C7 Fe1 C4 106.02(16) . .
C3 Fe1 C4 40.15(9) 4_565 .
C3 Fe1 C4 40.15(9) . .
C5 Fe1 C4 158.65(9) . .
C5 Fe1 C4 158.65(9) 4_565 .

loop_
_geom_bond_atom_site_label_1
_geom_bond_atom_site_label_2
_geom_bond_distance
_geom_bond_site_symmetry_2
C1 N1 1.141(4) .
C1 C2 1.436(4) .
C2 C3 1.434(4) .
C2 C2 1.453(5) 4_565
C2 Fe1 2.022(2) .
C3 C4 1.418(4) .
C3 Fe1 2.056(2) .
C3 H3 0.9500 .
C4 C3 1.418(4) 4_565
C4 Fe1 2.075(4) .
C4 H4 0.9500 .
C5 C5 1.426(5) 4_565
C5 C6 1.431(4) .
C5 Fe1 2.059(2) .
C5 H5 0.9500 .
C6 C7 1.424(4) .
C6 Fe1 2.051(3) .
C6 H6 0.9500 .
C7 C6 1.424(4) 4_565
C7 Fe1 2.051(4) .
C7 H7 0.9500 .
Fe1 C2 2.022(2) 4_565
Fe1 C6 2.051(3) 4_565
Fe1 C3 2.056(2) 4_565
Fe1 C5 2.059(2) 4_565
